data_2226080
loop_
_publ_author_name
'Gowda, B. Thimme'
'Foro, Sabine'
'Suchetan, P. A.'
'Fuess, Hartmut'

_publ_section_title
;
 2-Chloro-<i>N</i>-(3-chlorobenzoyl)benzenesulfonamide
;
_journal_coeditor_code CI5091
_journal_issue 6
_journal_name_full 'Acta Crystallographica Section E'
_journal_page_first o1343
_journal_paper_doi 10.1107/S1600536810016909
_journal_volume 66
_journal_year 2010
_chemical_formula_iupac 'C13 H9 Cl2 N O3 S'
_chemical_formula_moiety 'C13 H9 Cl2 N O3 S'
_chemical_formula_sum 'C13 H9 Cl2 N O3 S'
_chemical_formula_weight 330.17
_chemical_name_systematic
;
2-Chloro-<i>N</i>-(3-chlorobenzoyl)benzenesulfonamide
;
_space_group_IT_number 2
_symmetry_cell_setting triclinic
_symmetry_space_group_name_Hall '-P 1'
_symmetry_space_group_name_H-M 'P -1'
_atom_sites_solution_hydrogens geom
_atom_sites_solution_primary direct
_atom_sites_solution_secondary difmap
_audit_creation_method SHELXL-97
_cell_angle_alpha 75.346(7)
_cell_angle_beta 83.188(8)
_cell_angle_gamma 77.732(7)
_cell_formula_units_Z 4
_cell_length_a 7.4399(6)
_cell_length_b 11.6790(10)
_cell_length_c 17.138(2)
_cell_measurement_reflns_used 3572
_cell_measurement_temperature 299(2)
_cell_measurement_theta_max 27.80
_cell_measurement_theta_min 2.46
_cell_volume 1404.5(2)
_computing_cell_refinement
;
CrysAlis RED (Oxford Diffraction, 2009)
;
_computing_data_collection
;
CrysAlis CCD (Oxford Diffraction, 2009)
;
_computing_data_reduction
;
CrysAlis RED (Oxford Diffraction, 2009)
;
_computing_molecular_graphics 'PLATON (Spek, 2009)'
_computing_publication_material 'SHELXL97 (Sheldrick, 2008)'
_computing_structure_refinement 'SHELXL97 (Sheldrick, 2008)'
_computing_structure_solution 'SHELXS97 (Sheldrick, 2008)'
_diffrn_ambient_temperature 299(2)
_diffrn_measured_fraction_theta_full 0.990
_diffrn_measured_fraction_theta_max 0.990
_diffrn_measurement_device_type
;
Oxford Diffraction Xcalibur diffractometer
with a Sapphire CCD detector
;
_diffrn_measurement_method
;
Rotation method data acquisition using \w and \f scans
;
_diffrn_radiation_monochromator graphite
_diffrn_radiation_source 'fine-focus sealed tube'
_diffrn_radiation_type MoK\a
_diffrn_radiation_wavelength 0.71073
_diffrn_reflns_av_R_equivalents 0.0176
_diffrn_reflns_av_sigmaI/netI 0.0280
_diffrn_reflns_limit_h_max 5
_diffrn_reflns_limit_h_min -9
_diffrn_reflns_limit_k_max 14
_diffrn_reflns_limit_k_min -14
_diffrn_reflns_limit_l_max 21
_diffrn_reflns_limit_l_min -19
_diffrn_reflns_number 9768
_diffrn_reflns_theta_full 26.37
_diffrn_reflns_theta_max 26.37
_diffrn_reflns_theta_min 2.46
_exptl_absorpt_coefficient_mu 0.615
_exptl_absorpt_correction_T_max 0.9524
_exptl_absorpt_correction_T_min 0.8868
_exptl_absorpt_correction_type multi-scan
_exptl_absorpt_process_details
;
(CrysAlis RED; Oxford Diffraction, 2009)
;
_exptl_crystal_colour colourless
_exptl_crystal_density_diffrn 1.561
_exptl_crystal_density_method 'not measured'
_exptl_crystal_description rod
_exptl_crystal_F_000 672
_exptl_crystal_size_max 0.20
_exptl_crystal_size_mid 0.14
_exptl_crystal_size_min 0.08
_refine_diff_density_max 1.099
_refine_diff_density_min -0.499
_refine_ls_extinction_method none
_refine_ls_goodness_of_fit_ref 1.043
_refine_ls_hydrogen_treatment mixed
_refine_ls_matrix_type full
_refine_ls_number_parameters 367
_refine_ls_number_reflns 5694
_refine_ls_number_restraints 2
_refine_ls_restrained_S_all 1.043
_refine_ls_R_factor_all 0.0774
_refine_ls_R_factor_gt 0.0543
_refine_ls_shift/su_max 0.014
_refine_ls_shift/su_mean 0.002
_refine_ls_structure_factor_coef Fsqd
_refine_ls_weighting_details 'calc w=1/[\s^2^(Fo^2^)+(0.0682P)^2^+1.64P] where P=(Fo^2^+2Fc^2^)/3'
_refine_ls_weighting_scheme calc
_refine_ls_wR_factor_gt 0.1370
_refine_ls_wR_factor_ref 0.1536
_reflns_number_gt 4267
_reflns_number_total 5694
_reflns_threshold_expression I>2\s(I)
_cod_data_source_file ci5091.cif
_cod_data_source_block I
_cod_depositor_comments
;
The following automatic conversions were performed:
'_symmetry_cell_setting' value 'Triclinic' changed to 'triclinic'
according to '/home/saulius/struct/CIF-dictionaries/cif_core.dic'
dictionary named 'cif_core.dic' version 2.4.1 from 2010-06-29.

Automatic conversion script
Id: cif_fix_enum 1527 2010-12-29 10:47:43Z saulius 
;
_cod_database_code 2226080
_cod_database_fobs_code 2226080

loop_
_symmetry_equiv_pos_as_xyz
'x, y, z'
'-x, -y, -z'

loop_
_atom_site_type_symbol
_atom_site_label
_atom_site_fract_x
_atom_site_fract_y
_atom_site_fract_z
_atom_site_U_iso_or_equiv
_atom_site_adp_type
_atom_site_calc_flag
_atom_site_refinement_flags
_atom_site_occupancy
_atom_site_disorder_assembly
_atom_site_disorder_group
C C1 0.2455(4) 1.0034(3) 0.13610(19) 0.0380(7) Uani d . 1 . .
C C2 0.4149(4) 1.0391(3) 0.1159(2) 0.0432(8) Uani d . 1 . .
C C3 0.4422(5) 1.1225(3) 0.0442(2) 0.0543(9) Uani d . 1 . .
H H3 0.5556 1.1464 0.0304 0.065 Uiso calc R 1 . .
C C4 0.3009(6) 1.1700(4) -0.0067(2) 0.0594(10) Uani d . 1 . .
H H4 0.3199 1.2258 -0.0548 0.071 Uiso calc R 1 . .
C C5 0.1320(5) 1.1358(3) 0.0128(2) 0.0564(10) Uani d . 1 . .
H H5 0.0372 1.1690 -0.0217 0.068 Uiso calc R 1 . .
C C6 0.1041(5) 1.0522(3) 0.0839(2) 0.0473(8) Uani d . 1 . .
H H6 -0.0095 1.0283 0.0970 0.057 Uiso calc R 1 . .
C C7 0.3347(4) 0.7053(3) 0.1700(2) 0.0421(7) Uani d . 1 . .
C C8 0.4322(4) 0.5771(3) 0.1922(2) 0.0403(7) Uani d . 1 . .
C C9 0.5166(5) 0.5225(3) 0.1304(2) 0.0488(8) Uani d . 1 . .
H H9 0.5157 0.5659 0.0768 0.059 Uiso calc R 1 . .
C C10 0.6012(5) 0.4034(4) 0.1500(3) 0.0539(9) Uani d . 1 . .
C C11 0.5995(5) 0.3361(4) 0.2282(3) 0.0596(10) Uani d . 1 . .
H H11 0.6549 0.2550 0.2399 0.072 Uiso calc R 1 . .
C C12 0.5148(6) 0.3901(4) 0.2892(3) 0.0614(10) Uani d . 1 . .
H H12 0.5135 0.3450 0.3424 0.074 Uiso calc R 1 . .
C C13 0.4315(5) 0.5106(3) 0.2723(2) 0.0487(8) Uani d . 1 . .
H H13 0.3757 0.5468 0.3138 0.058 Uiso calc R 1 . .
N N1 0.3355(4) 0.7713(2) 0.22646(18) 0.0434(7) Uani d D 1 . .
H H1N 0.423(4) 0.755(3) 0.2573(19) 0.052 Uiso d D 1 . .
O O1 0.0127(3) 0.8835(2) 0.22699(17) 0.0600(7) Uani d . 1 . .
O O2 0.2495(4) 0.9355(2) 0.29433(14) 0.0529(6) Uani d . 1 . .
O O3 0.2575(4) 0.7488(2) 0.10731(15) 0.0548(6) Uani d . 1 . .
S S1 0.19546(11) 0.90062(8) 0.22791(5) 0.0418(2) Uani d . 1 . .
Cl Cl1 0.59757(13) 0.98058(10) 0.17710(6) 0.0621(3) Uani d . 1 . .
Cl Cl2 0.71150(19) 0.33696(12) 0.07272(9) 0.0864(4) Uani d . 1 . .
C C14 0.7395(4) 0.7963(3) 0.4444(2) 0.0418(7) Uani d . 1 . .
C C15 0.9034(5) 0.8353(3) 0.4444(2) 0.0469(8) Uani d . 1 . .
C C16 0.9072(6) 0.9573(4) 0.4233(2) 0.0573(10) Uani d . 1 . .
H H16 1.0162 0.9838 0.4240 0.069 Uiso calc R 1 . .
C C17 0.7485(7) 1.0391(4) 0.4014(3) 0.0648(11) Uani d . 1 . .
H H17 0.7510 1.1211 0.3875 0.078 Uiso calc R 1 . .
C C18 0.5875(6) 1.0018(4) 0.3996(3) 0.0633(11) Uani d . 1 . .
H H18 0.4816 1.0582 0.3841 0.076 Uiso calc R 1 . .
C C19 0.5817(5) 0.8804(3) 0.4208(2) 0.0506(9) Uani d . 1 . .
H H19 0.4722 0.8550 0.4193 0.061 Uiso calc R 1 . .
C C20 0.7982(5) 0.6143(3) 0.3232(2) 0.0473(8) Uani d . 1 . .
C C21 0.9079(5) 0.5420(3) 0.2688(2) 0.0470(8) Uani d . 1 . .
C C22 0.9803(5) 0.4209(3) 0.2962(2) 0.0511(9) Uani d . 1 . .
H H22 0.9681 0.3831 0.3507 0.061 Uiso calc R 1 . .
C C23 1.0719(5) 0.3567(4) 0.2401(3) 0.0597(10) Uani d . 1 . .
C C24 1.0906(6) 0.4131(5) 0.1593(3) 0.0659(11) Uani d . 1 . .
H H24 1.1511 0.3691 0.1225 0.079 Uiso calc R 1 . .
C C25 1.0212(6) 0.5326(5) 0.1332(3) 0.0721(12) Uani d . 1 . .
H H25 1.0363 0.5703 0.0788 0.087 Uiso calc R 1 . .
C C26 0.9289(5) 0.5978(4) 0.1869(2) 0.0587(10) Uani d . 1 . .
H H26 0.8803 0.6793 0.1687 0.070 Uiso calc R 1 . .
N N2 0.8416(4) 0.5803(3) 0.40323(18) 0.0477(7) Uani d D 1 . .
H H2N 0.946(3) 0.537(3) 0.415(2) 0.057 Uiso d D 1 . .
O O4 0.5315(3) 0.6379(3) 0.4726(2) 0.0700(8) Uani d . 1 . .
O O5 0.8139(3) 0.5845(2) 0.54567(15) 0.0547(6) Uani d . 1 . .
O O6 0.6750(4) 0.6993(2) 0.30102(18) 0.0620(8) Uani d . 1 . .
S S2 0.71956(11) 0.64315(8) 0.47362(6) 0.0466(2) Uani d . 1 . .
Cl Cl3 1.10996(13) 0.73583(10) 0.46678(7) 0.0686(3) Uani d . 1 . .
Cl Cl4 1.1539(2) 0.20474(11) 0.27335(10) 0.0915(4) Uani d . 1 . .

loop_
_atom_site_aniso_label
_atom_site_aniso_U_11
_atom_site_aniso_U_22
_atom_site_aniso_U_33
_atom_site_aniso_U_12
_atom_site_aniso_U_13
_atom_site_aniso_U_23
C1 0.0388(16) 0.0328(16) 0.0392(17) -0.0003(13) -0.0070(13) -0.0059(13)
C2 0.0401(18) 0.0421(18) 0.0462(19) -0.0046(14) -0.0122(14) -0.0067(15)
C3 0.054(2) 0.054(2) 0.053(2) -0.0187(18) -0.0060(17) -0.0012(17)
C4 0.075(3) 0.048(2) 0.049(2) -0.0125(19) -0.0116(19) 0.0042(17)
C5 0.058(2) 0.050(2) 0.053(2) -0.0010(18) -0.0241(18) 0.0023(17)
C6 0.0389(18) 0.0459(19) 0.055(2) -0.0031(15) -0.0151(15) -0.0060(16)
C7 0.0380(17) 0.0400(18) 0.0467(19) -0.0116(14) -0.0031(14) -0.0040(14)
C8 0.0340(16) 0.0381(17) 0.0496(19) -0.0107(13) -0.0064(14) -0.0067(14)
C9 0.050(2) 0.048(2) 0.051(2) -0.0133(16) -0.0048(16) -0.0118(16)
C10 0.047(2) 0.051(2) 0.069(3) -0.0105(17) -0.0015(18) -0.0247(19)
C11 0.054(2) 0.042(2) 0.078(3) -0.0032(17) -0.006(2) -0.0086(19)
C12 0.063(2) 0.047(2) 0.062(3) -0.0045(19) -0.003(2) 0.0032(19)
C13 0.0467(19) 0.0434(19) 0.052(2) -0.0079(15) -0.0009(16) -0.0050(16)
N1 0.0409(15) 0.0375(15) 0.0500(17) -0.0019(12) -0.0174(12) -0.0052(13)
O1 0.0351(13) 0.0638(17) 0.0706(18) -0.0073(12) -0.0041(12) 0.0016(13)
O2 0.0630(16) 0.0529(15) 0.0388(13) -0.0027(12) -0.0037(11) -0.0104(11)
O3 0.0632(16) 0.0486(14) 0.0504(15) -0.0082(12) -0.0212(12) -0.0019(11)
S1 0.0359(4) 0.0405(4) 0.0432(5) -0.0018(3) -0.0037(3) -0.0033(3)
Cl1 0.0421(5) 0.0781(7) 0.0618(6) -0.0153(4) -0.0194(4) 0.0017(5)
Cl2 0.0947(9) 0.0792(8) 0.0946(9) -0.0088(7) 0.0062(7) -0.0494(7)
C14 0.0397(17) 0.0442(18) 0.0381(17) -0.0008(14) -0.0055(13) -0.0082(14)
C15 0.0420(18) 0.058(2) 0.0384(18) -0.0080(16) -0.0051(14) -0.0075(16)
C16 0.063(2) 0.062(2) 0.051(2) -0.022(2) -0.0014(18) -0.0133(18)
C17 0.087(3) 0.046(2) 0.059(2) -0.008(2) -0.006(2) -0.0116(18)
C18 0.066(3) 0.052(2) 0.067(3) 0.008(2) -0.017(2) -0.014(2)
C19 0.0440(19) 0.052(2) 0.056(2) 0.0047(16) -0.0138(16) -0.0199(17)
C20 0.0471(19) 0.0395(18) 0.059(2) -0.0079(15) -0.0202(16) -0.0107(16)
C21 0.0423(18) 0.0457(19) 0.056(2) -0.0091(15) -0.0205(16) -0.0082(16)
C22 0.052(2) 0.046(2) 0.058(2) -0.0081(16) -0.0127(17) -0.0133(17)
C23 0.051(2) 0.051(2) 0.083(3) -0.0113(18) -0.012(2) -0.022(2)
C24 0.057(2) 0.086(3) 0.066(3) -0.024(2) 0.001(2) -0.032(2)
C25 0.072(3) 0.086(3) 0.060(3) -0.027(3) -0.006(2) -0.010(2)
C26 0.056(2) 0.060(2) 0.060(2) -0.0166(19) -0.0180(19) -0.0027(19)
N2 0.0421(16) 0.0456(17) 0.0520(18) 0.0066(13) -0.0206(13) -0.0100(13)
O4 0.0343(13) 0.0585(17) 0.112(2) -0.0072(12) -0.0075(14) -0.0100(16)
O5 0.0500(14) 0.0572(15) 0.0441(14) 0.0009(12) -0.0030(11) 0.0020(11)
O6 0.0612(16) 0.0461(15) 0.0787(19) 0.0104(12) -0.0416(14) -0.0149(13)
S2 0.0334(4) 0.0445(5) 0.0555(5) -0.0009(3) -0.0062(4) -0.0041(4)
Cl3 0.0357(5) 0.0757(7) 0.0822(7) -0.0091(4) -0.0112(4) 0.0057(5)
Cl4 0.1048(10) 0.0482(6) 0.1177(11) 0.0030(6) -0.0070(8) -0.0277(7)

loop_
_atom_type_symbol
_atom_type_description
_atom_type_scat_dispersion_real
_atom_type_scat_dispersion_imag
_atom_type_scat_source
C C 0.0033 0.0016 'International Tables Vol C Tables 4.2.6.8 and 6.1.1.4'
H H 0.0000 0.0000 'International Tables Vol C Tables 4.2.6.8 and 6.1.1.4'
N N 0.0061 0.0033 'International Tables Vol C Tables 4.2.6.8 and 6.1.1.4'
O O 0.0106 0.0060 'International Tables Vol C Tables 4.2.6.8 and 6.1.1.4'
Cl Cl 0.1484 0.1585 'International Tables Vol C Tables 4.2.6.8 and 6.1.1.4'
S S 0.1246 0.1234 'International Tables Vol C Tables 4.2.6.8 and 6.1.1.4'

loop_
_geom_angle_atom_site_label_1
_geom_angle_atom_site_label_2
_geom_angle_atom_site_label_3
_geom_angle_site_symmetry_1
_geom_angle_site_symmetry_3
_geom_angle
_geom_angle_publ_flag
C2 C1 C6 . . 119.5(3) ?
C2 C1 S1 . . 123.1(2) ?
C6 C1 S1 . . 117.3(3) ?
C3 C2 C1 . . 119.9(3) ?
C3 C2 Cl1 . . 118.1(3) ?
C1 C2 Cl1 . . 122.0(3) ?
C4 C3 C2 . . 119.9(4) ?
C4 C3 H3 . . 120.1 ?
C2 C3 H3 . . 120.1 ?
C5 C4 C3 . . 120.8(4) ?
C5 C4 H4 . . 119.6 ?
C3 C4 H4 . . 119.6 ?
C4 C5 C6 . . 119.7(3) ?
C4 C5 H5 . . 120.1 ?
C6 C5 H5 . . 120.1 ?
C5 C6 C1 . . 120.2(3) ?
C5 C6 H6 . . 119.9 ?
C1 C6 H6 . . 119.9 ?
O3 C7 N1 . . 122.1(3) ?
O3 C7 C8 . . 122.8(3) ?
N1 C7 C8 . . 115.0(3) ?
C9 C8 C13 . . 120.1(3) ?
C9 C8 C7 . . 118.4(3) ?
C13 C8 C7 . . 121.4(3) ?
C10 C9 C8 . . 118.8(4) ?
C10 C9 H9 . . 120.6 ?
C8 C9 H9 . . 120.6 ?
C9 C10 C11 . . 121.9(4) ?
C9 C10 Cl2 . . 118.5(3) ?
C11 C10 Cl2 . . 119.6(3) ?
C12 C11 C10 . . 119.2(4) ?
C12 C11 H11 . . 120.4 ?
C10 C11 H11 . . 120.4 ?
C11 C12 C13 . . 120.8(4) ?
C11 C12 H12 . . 119.6 ?
C13 C12 H12 . . 119.6 ?
C12 C13 C8 . . 119.2(4) ?
C12 C13 H13 . . 120.4 ?
C8 C13 H13 . . 120.4 ?
C7 N1 S1 . . 123.8(2) ?
C7 N1 H1N . . 121(3) ?
S1 N1 H1N . . 114(3) ?
O1 S1 O2 . . 120.43(17) ?
O1 S1 N1 . . 107.77(16) ?
O2 S1 N1 . . 103.83(15) ?
O1 S1 C1 . . 107.48(16) ?
O2 S1 C1 . . 109.82(15) ?
N1 S1 C1 . . 106.73(15) ?
C19 C14 C15 . . 119.4(3) ?
C19 C14 S2 . . 117.3(3) ?
C15 C14 S2 . . 123.2(3) ?
C16 C15 C14 . . 120.0(3) ?
C16 C15 Cl3 . . 117.6(3) ?
C14 C15 Cl3 . . 122.4(3) ?
C17 C16 C15 . . 119.5(4) ?
C17 C16 H16 . . 120.2 ?
C15 C16 H16 . . 120.2 ?
C18 C17 C16 . . 121.0(4) ?
C18 C17 H17 . . 119.5 ?
C16 C17 H17 . . 119.5 ?
C17 C18 C19 . . 120.0(4) ?
C17 C18 H18 . . 120.0 ?
C19 C18 H18 . . 120.0 ?
C18 C19 C14 . . 120.0(4) ?
C18 C19 H19 . . 120.0 ?
C14 C19 H19 . . 120.0 ?
O6 C20 N2 . . 120.3(3) ?
O6 C20 C21 . . 123.3(3) ?
N2 C20 C21 . . 116.4(3) ?
C22 C21 C26 . . 120.2(4) ?
C22 C21 C20 . . 121.8(3) ?
C26 C21 C20 . . 117.9(3) ?
C21 C22 C23 . . 118.5(4) ?
C21 C22 H22 . . 120.8 ?
C23 C22 H22 . . 120.8 ?
C24 C23 C22 . . 120.6(4) ?
C24 C23 Cl4 . . 120.8(4) ?
C22 C23 Cl4 . . 118.6(3) ?
C25 C24 C23 . . 120.5(4) ?
C25 C24 H24 . . 119.7 ?
C23 C24 H24 . . 119.7 ?
C24 C25 C26 . . 120.2(4) ?
C24 C25 H25 . . 119.9 ?
C26 C25 H25 . . 119.9 ?
C25 C26 C21 . . 120.1(4) ?
C25 C26 H26 . . 119.9 ?
C21 C26 H26 . . 119.9 ?
C20 N2 S2 . . 122.5(2) ?
C20 N2 H2N . . 119(3) ?
S2 N2 H2N . . 117(3) ?
O4 S2 O5 . . 119.14(18) ?
O4 S2 N2 . . 109.45(18) ?
O5 S2 N2 . . 104.14(15) ?
O4 S2 C14 . . 107.70(16) ?
O5 S2 C14 . . 110.08(16) ?
N2 S2 C14 . . 105.52(16) ?

loop_
_geom_bond_atom_site_label_1
_geom_bond_atom_site_label_2
_geom_bond_site_symmetry_2
_geom_bond_distance
_geom_bond_publ_flag
C1 C2 . 1.389(5) ?
C1 C6 . 1.394(4) ?
C1 S1 . 1.775(3) ?
C2 C3 . 1.386(5) ?
C2 Cl1 . 1.730(3) ?
C3 C4 . 1.377(5) ?
C3 H3 . 0.93 ?
C4 C5 . 1.377(6) ?
C4 H4 . 0.93 ?
C5 C6 . 1.381(5) ?
C5 H5 . 0.93 ?
C6 H6 . 0.93 ?
C7 O3 . 1.220(4) ?
C7 N1 . 1.382(4) ?
C7 C8 . 1.493(5) ?
C8 C9 . 1.391(5) ?
C8 C13 . 1.396(5) ?
C9 C10 . 1.374(5) ?
C9 H9 . 0.93 ?
C10 C11 . 1.372(6) ?
C10 Cl2 . 1.738(4) ?
C11 C12 . 1.377(6) ?
C11 H11 . 0.93 ?
C12 C13 . 1.383(5) ?
C12 H12 . 0.93 ?
C13 H13 . 0.93 ?
N1 S1 . 1.647(3) ?
N1 H1N . 0.845(18) ?
O1 S1 . 1.418(3) ?
O2 S1 . 1.427(3) ?
C14 C19 . 1.388(5) ?
C14 C15 . 1.390(5) ?
C14 S2 . 1.765(4) ?
C15 C16 . 1.384(5) ?
C15 Cl3 . 1.736(4) ?
C16 C17 . 1.375(6) ?
C16 H16 . 0.93 ?
C17 C18 . 1.365(6) ?
C17 H17 . 0.93 ?
C18 C19 . 1.380(6) ?
C18 H18 . 0.93 ?
C19 H19 . 0.93 ?
C20 O6 . 1.214(4) ?
C20 N2 . 1.384(5) ?
C20 C21 . 1.475(5) ?
C21 C22 . 1.382(5) ?
C21 C26 . 1.396(5) ?
C22 C23 . 1.393(6) ?
C22 H22 . 0.93 ?
C23 C24 . 1.379(6) ?
C23 Cl4 . 1.719(4) ?
C24 C25 . 1.359(7) ?
C24 H24 . 0.93 ?
C25 C26 . 1.371(6) ?
C25 H25 . 0.93 ?
C26 H26 . 0.93 ?
N2 S2 . 1.650(3) ?
N2 H2N . 0.846(19) ?
O4 S2 . 1.416(3) ?
O5 S2 . 1.435(3) ?

loop_
_geom_hbond_atom_site_label_D
_geom_hbond_atom_site_label_H
_geom_hbond_atom_site_label_A
_geom_hbond_site_symmetry_A
_geom_hbond_distance_DH
_geom_hbond_distance_HA
_geom_hbond_distance_DA
_geom_hbond_angle_DHA
N1 H1N O6 . 0.84(2) 2.02(2) 2.836(4) 162(4)
N2 H2N O5 2_766 0.85(2) 2.10(2) 2.937(4) 173(4)

loop_
_geom_torsion_atom_site_label_1
_geom_torsion_atom_site_label_2
_geom_torsion_atom_site_label_3
_geom_torsion_atom_site_label_4
_geom_torsion_site_symmetry_1
_geom_torsion_site_symmetry_2
_geom_torsion_site_symmetry_3
_geom_torsion_site_symmetry_4
_geom_torsion
_geom_torsion_publ_flag
C6 C1 C2 C3 . . . . -0.2(5) ?
S1 C1 C2 C3 . . . . -178.1(3) ?
C6 C1 C2 Cl1 . . . . -179.0(3) ?
S1 C1 C2 Cl1 . . . . 3.1(4) ?
C1 C2 C3 C4 . . . . 0.2(6) ?
Cl1 C2 C3 C4 . . . . 179.1(3) ?
C2 C3 C4 C5 . . . . 0.2(6) ?
C3 C4 C5 C6 . . . . -0.6(6) ?
C4 C5 C6 C1 . . . . 0.7(6) ?
C2 C1 C6 C5 . . . . -0.3(5) ?
S1 C1 C6 C5 . . . . 177.7(3) ?
O3 C7 C8 C9 . . . . 31.9(5) ?
N1 C7 C8 C9 . . . . -149.0(3) ?
O3 C7 C8 C13 . . . . -144.7(4) ?
N1 C7 C8 C13 . . . . 34.4(4) ?
C13 C8 C9 C10 . . . . -1.1(5) ?
C7 C8 C9 C10 . . . . -177.8(3) ?
C8 C9 C10 C11 . . . . 2.2(6) ?
C8 C9 C10 Cl2 . . . . -178.3(3) ?
C9 C10 C11 C12 . . . . -1.7(6) ?
Cl2 C10 C11 C12 . . . . 178.8(3) ?
C10 C11 C12 C13 . . . . 0.2(6) ?
C11 C12 C13 C8 . . . . 0.8(6) ?
C9 C8 C13 C12 . . . . -0.3(5) ?
C7 C8 C13 C12 . . . . 176.3(3) ?
O3 C7 N1 S1 . . . . 15.6(5) ?
C8 C7 N1 S1 . . . . -163.5(2) ?
C7 N1 S1 O1 . . . . 52.6(3) ?
C7 N1 S1 O2 . . . . -178.6(3) ?
C7 N1 S1 C1 . . . . -62.6(3) ?
C2 C1 S1 O1 . . . . -178.8(3) ?
C6 C1 S1 O1 . . . . 3.3(3) ?
C2 C1 S1 O2 . . . . 48.6(3) ?
C6 C1 S1 O2 . . . . -129.4(3) ?
C2 C1 S1 N1 . . . . -63.4(3) ?
C6 C1 S1 N1 . . . . 118.7(3) ?
C19 C14 C15 C16 . . . . 2.0(5) ?
S2 C14 C15 C16 . . . . -177.8(3) ?
C19 C14 C15 Cl3 . . . . -175.8(3) ?
S2 C14 C15 Cl3 . . . . 4.5(4) ?
C14 C15 C16 C17 . . . . -1.0(6) ?
Cl3 C15 C16 C17 . . . . 176.9(3) ?
C15 C16 C17 C18 . . . . -0.4(6) ?
C16 C17 C18 C19 . . . . 0.6(7) ?
C17 C18 C19 C14 . . . . 0.4(6) ?
C15 C14 C19 C18 . . . . -1.7(5) ?
S2 C14 C19 C18 . . . . 178.1(3) ?
O6 C20 C21 C22 . . . . -149.0(4) ?
N2 C20 C21 C22 . . . . 30.7(5) ?
O6 C20 C21 C26 . . . . 27.5(5) ?
N2 C20 C21 C26 . . . . -152.8(3) ?
C26 C21 C22 C23 . . . . -0.7(5) ?
C20 C21 C22 C23 . . . . 175.8(3) ?
C21 C22 C23 C24 . . . . 0.4(6) ?
C21 C22 C23 Cl4 . . . . -177.4(3) ?
C22 C23 C24 C25 . . . . 0.5(6) ?
Cl4 C23 C24 C25 . . . . 178.3(3) ?
C23 C24 C25 C26 . . . . -1.1(7) ?
C24 C25 C26 C21 . . . . 0.8(6) ?
C22 C21 C26 C25 . . . . 0.1(5) ?
C20 C21 C26 C25 . . . . -176.5(3) ?
O6 C20 N2 S2 . . . . 5.7(5) ?
C21 C20 N2 S2 . . . . -173.9(2) ?
C20 N2 S2 O4 . . . . 53.1(3) ?
C20 N2 S2 O5 . . . . -178.5(3) ?
C20 N2 S2 C14 . . . . -62.6(3) ?
C19 C14 S2 O4 . . . . -4.5(3) ?
C15 C14 S2 O4 . . . . 175.2(3) ?
C19 C14 S2 O5 . . . . -135.9(3) ?
C15 C14 S2 O5 . . . . 43.9(3) ?
C19 C14 S2 N2 . . . . 112.3(3) ?
C15 C14 S2 N2 . . . . -67.9(3) ?
